data_1576076
loop_
_publ_author_name
'Fukui, Tomoya'
'Tsuchiya, Masahiro'
'Mita, Naoya'
'Fukushima, Takanori'

_publ_section_title
;
 Wrapping a single crystal spin-crossover complex with a single crystal
 non-spin-crossover complex to modulate the spin-transition temperature.
;
_journal_issue 47
_journal_name_full 'Chemical science'
_journal_page_first 22387
_journal_page_last 22393
_journal_paper_doi 10.1039/d5sc04311e
_journal_volume 16
_journal_year 2025
_chemical_formula_moiety 'C24 H18 Fe N10 O4, 2(B F4)'
_chemical_formula_sum 'C24 H18 B2 F8 Fe N10 O4'
_chemical_formula_weight 739.95
_space_group_crystal_system monoclinic
_space_group_IT_number 15
_space_group_name_Hall '-C 2yc'
_space_group_name_H-M_alt 'C 1 2/c 1'
_atom_sites_solution_hydrogens mixed
_atom_sites_solution_primary dual
_audit_creation_date 2022-10-20
_audit_creation_method
;
Olex2 1.5-ac5-023
(compiled 2022.04.12 svn.rca3783a0 for Rigaku Oxford Diffraction, GUI svn.r6498)
;
_audit_update_record
;
2024-12-06 deposited with the CCDC.	2025-10-27 downloaded from the CCDC.
;
_cell_angle_alpha 90
_cell_angle_beta 104.984(2)
_cell_angle_gamma 90
_cell_formula_units_Z 4
_cell_length_a 17.3355(3)
_cell_length_b 16.5509(2)
_cell_length_c 10.6777(2)
_cell_measurement_reflns_used 14813
_cell_measurement_temperature 393.15
_cell_measurement_theta_max 71.0140
_cell_measurement_theta_min 3.7500
_cell_volume 2959.46(9)
_computing_cell_refinement 'CrysAlisPro 1.171.42.57a (Rigaku OD, 2022)'
_computing_data_collection 'CrysAlisPro 1.171.42.57a (Rigaku OD, 2022)'
_computing_data_reduction 'CrysAlisPro 1.171.42.57a (Rigaku OD, 2022)'
_computing_molecular_graphics 'Olex2 1.5-ac5-023 (Dolomanov et al., 2009)'
_computing_publication_material 'Olex2 1.5-ac5-023 (Dolomanov et al., 2009)'
_computing_structure_refinement 'SHELXL 2018/3 (Sheldrick, 2015)'
_computing_structure_solution 'SHELXT 2018/2 (Sheldrick, 2018)'
_diffrn_ambient_temperature 393.15
_diffrn_detector 'Hybrid Pixel Array Detector'
_diffrn_detector_area_resol_mean 10.0000
_diffrn_detector_type HyPix
_diffrn_measured_fraction_theta_full 1.000
_diffrn_measured_fraction_theta_max 0.992
_diffrn_measurement_details
;
List of Runs (angles in degrees, time in seconds):

  # Type    Start    End  Width  t~exp~   \w     \q     \k     \f   Frames
#--------------------------------------------------------------------------
  1  \w    -98.00 -50.00   0.50    0.12    --    0.00-164.00  -2.00   96
  2  \w    -67.00  -7.00   0.50    0.12    --    0.00 116.00-125.00  120
  3  \w   -108.00  -7.00   0.50    0.48    --  -55.18 116.00-125.00  202
  4  \w   -154.00 -49.00   0.50    0.48    --  -55.18-164.00  -2.00  210
  5  \w   -143.00 -81.00   0.50    0.48    --  -55.18-116.00 145.00  124
  6  \w     54.00 137.00   0.50    0.48    --   55.18 164.00  21.00  166
  7  \w     85.00 137.00   0.50    0.48    --   55.18 116.00-125.00  104
  8  \w     12.00 109.00   0.50    0.48    --   55.18-116.00 145.00  194
  9  \w   -108.00 -19.00   0.50    0.48    -- -102.00 116.00-125.00  178
 10  \w   -154.00 -49.00   0.50    0.48    -- -102.00-164.00  -2.00  210
 11  \w   -175.00 -80.00   0.50    0.48    -- -102.00-116.00 145.00  190
 12  \w     53.00 155.00   0.50    0.48    --  110.35 164.00  21.00  204
 13  \w     21.00 109.00   0.50    0.48    --  110.35-116.00 145.00  176
 14  \w     38.00 138.00   0.50    0.48    --  110.35-164.00  -2.00  200
 15  \w     53.00 155.00   0.50    0.48    --  110.35 164.00  21.00  204
 16  \w    -19.00  83.00   0.50    0.12    --    0.00  19.00 -30.00  204
 17  \w    -18.00  58.00   0.50    0.12    --    0.00 -99.00 -30.00  152
 18  \w     13.00  67.00   0.50    0.12    --    0.00-116.00 145.00  108
 19  \w    -95.00 -34.00   0.50    0.12    --    0.00 164.00  21.00  122
 20  \w   -142.00 -74.00   0.50    0.48    --  -55.18-125.00 -90.00  136
 21  \w    -19.00  27.00   0.50    0.48    --  -55.18  19.00-120.00   92
 22  \w    -19.00  27.00   0.50    0.48    --  -55.18  19.00 120.00   92
 23  \w    -40.00  23.00   0.50    0.48    --   55.18 -19.00-150.00  126
 24  \w    -34.00  43.00   0.50    0.48    --   55.18 -37.00 150.00  154
 25  \w    -40.00  23.00   0.50    0.48    --   55.18 -19.00 -60.00  126
 26  \w     79.00 138.00   0.50    0.48    --   55.18 125.00  90.00  118
 27  \w     79.00 138.00   0.50    0.48    --   55.18 125.00 150.00  118
 28  \w     14.00 138.00   0.50    0.48    --   55.18  57.00 -60.00  248
 29  \w   -175.00 -55.00   0.50    0.48    -- -102.00 -77.00  60.00  240
 30  \w    -54.00 -19.00   0.50    0.48    -- -102.00  50.00 -90.00   70
 31  \w   -149.00 -19.00   0.50    0.48    -- -102.00  77.00   0.00  260
 32  \w    -54.00 -19.00   0.50    0.48    -- -102.00  50.00-180.00   70
 33  \w    -54.00 -19.00   0.50    0.48    -- -102.00  50.00  90.00   70
 34  \w   -137.00 -33.00   0.50    0.48    -- -102.00 164.00  21.00  208
 35  \w    -54.00 -19.00   0.50    0.48    -- -102.00  50.00  60.00   70
 36  \w    -54.00 -19.00   0.50    0.48    -- -102.00  50.00  30.00   70
 37  \w     20.00 108.00   0.50    0.48    --  110.35-111.00 -30.00  176
 38  \w     15.00 105.00   0.50    0.48    --  110.35 -91.00-180.00  180
 39  \w     65.00 178.00   0.50    0.48    --  110.35  50.00   0.00  226
 40  \w     11.00 178.00   0.50    0.48    --  110.35  12.00 120.00  334
 41  \w     26.00  78.00   0.50    0.48    --  110.35 -63.00 150.00  104
 42  \w     26.00  59.00   0.50    0.48    --  110.35 -50.00-150.00   66
 43  \w     20.00 108.00   0.50    0.48    --  110.35-111.00-150.00  176
 44  \w     87.00 178.00   0.50    0.48    --  110.35 111.00-180.00  182
 45  \w     26.00  78.00   0.50    0.48    --  110.35 -63.00  60.00  104
 46  \w     15.00 105.00   0.50    0.48    --  110.35 -91.00 -30.00  180
 47  \w     64.00 178.00   0.50    0.48    --  110.35  77.00 150.00  228
 48  \w     26.00  78.00   0.50    0.48    --  110.35 -63.00-180.00  104
 49  \w     26.00  78.00   0.50    0.48    --  110.35 -63.00 120.00  104
 50  \w     20.00 108.00   0.50    0.48    --  110.35-111.00  30.00  176
 51  \w    -47.00  83.00   0.50    0.12    --    0.00  77.00 -90.00  260
 52  \w    -47.00  83.00   0.50    0.12    --    0.00  77.00 150.00  260
 53  \w   -101.00 -42.00   0.50    0.12    --    0.00-178.00 150.00  118
 54  \w   -101.00 -42.00   0.50    0.12    --    0.00-178.00  60.00  118
 55  \w   -100.00 -40.00   0.50    0.12    --    0.00 178.00 -90.00  120
 56  \w      8.00 138.00   0.50    0.48    --   55.18  77.00  60.00  260
 57  \w      8.00 138.00   0.50    0.48    --   55.18  77.00-180.00  260
 58  \w      8.00 138.00   0.50    0.48    --   55.18  77.00-120.00  260
 59  \w     14.00 138.00   0.50    0.48    --   55.18  57.00 150.00  248
 60  \w      8.00  99.00   0.50    0.48    --   55.18  77.00   0.00  182
 61  \w      8.00 138.00   0.50    0.48    --   55.18  77.00 -30.00  260
;
_diffrn_measurement_device 'four-circle diffractometer'
_diffrn_measurement_device_type 'XtaLAB Synergy R, DW system, HyPix'
_diffrn_measurement_method '\w scans'
_diffrn_orient_matrix_type 'CrysAlisPro convention (1999,Acta A55,543-557)'
_diffrn_orient_matrix_UB_11 -0.0151152000
_diffrn_orient_matrix_UB_12 -0.0906182000
_diffrn_orient_matrix_UB_13 -0.0293854000
_diffrn_orient_matrix_UB_21 0.0906861000
_diffrn_orient_matrix_UB_22 -0.0156073000
_diffrn_orient_matrix_UB_23 0.0387484000
_diffrn_orient_matrix_UB_31 -0.0029008000
_diffrn_orient_matrix_UB_32 -0.0145281000
_diffrn_orient_matrix_UB_33 0.1412065000
_diffrn_radiation_monochromator mirror
_diffrn_radiation_probe x-ray
_diffrn_radiation_type 'Cu K\a'
_diffrn_radiation_wavelength 1.54184
_diffrn_reflns_av_R_equivalents 0.0300
_diffrn_reflns_av_unetI/netI 0.0132
_diffrn_reflns_Laue_measured_fraction_full 1.000
_diffrn_reflns_Laue_measured_fraction_max 0.992
_diffrn_reflns_limit_h_max 20
_diffrn_reflns_limit_h_min -21
_diffrn_reflns_limit_k_max 20
_diffrn_reflns_limit_k_min -20
_diffrn_reflns_limit_l_max 13
_diffrn_reflns_limit_l_min -11
_diffrn_reflns_number 26589
_diffrn_reflns_point_group_measured_fraction_full 1.000
_diffrn_reflns_point_group_measured_fraction_max 0.992
_diffrn_reflns_theta_full 67.684
_diffrn_reflns_theta_max 71.143
_diffrn_reflns_theta_min 3.755
_diffrn_source 'Rotating-anode X-ray tube'
_diffrn_source_type 'Rigaku (Cu) X-ray Source'
_exptl_absorpt_coefficient_mu 5.026
_exptl_absorpt_correction_T_max 1.000
_exptl_absorpt_correction_T_min 0.771
_exptl_absorpt_correction_type gaussian
_exptl_absorpt_process_details
;
CrysAlisPro 1.171.42.57a (Rigaku Oxford Diffraction, 2022)
Numerical absorption correction based on gaussian integration over
a multifaceted crystal model
Empirical absorption correction using spherical harmonics,
implemented in SCALE3 ABSPACK scaling algorithm.
;
_exptl_crystal_colour 'dark orange'
_exptl_crystal_density_diffrn 1.661
_exptl_crystal_description block
_exptl_crystal_F_000 1488
_exptl_crystal_size_max 0.21
_exptl_crystal_size_mid 0.08
_exptl_crystal_size_min 0.05
_refine_diff_density_max 0.534
_refine_diff_density_min -0.412
_refine_diff_density_rms 0.065
_refine_ls_extinction_method none
_refine_ls_goodness_of_fit_ref 1.084
_refine_ls_hydrogen_treatment mixed
_refine_ls_matrix_type full
_refine_ls_number_parameters 233
_refine_ls_number_reflns 2854
_refine_ls_number_restraints 2
_refine_ls_restrained_S_all 1.084
_refine_ls_R_factor_all 0.0552
_refine_ls_R_factor_gt 0.0544
_refine_ls_shift/su_max 0.001
_refine_ls_shift/su_mean 0.000
_refine_ls_structure_factor_coef Fsqd
_refine_ls_weighting_details 'w=1/[\s^2^(Fo^2^)+(0.0947P)^2^+4.6490P] where P=(Fo^2^+2Fc^2^)/3'
_refine_ls_weighting_scheme calc
_refine_ls_wR_factor_gt 0.1606
_refine_ls_wR_factor_ref 0.1614
_reflns_Friedel_coverage 0.000
_reflns_number_gt 2787
_reflns_number_total 2854
_reflns_threshold_expression 'I > 2\s(I)'
_cod_data_source_file d5sc04311e2.cif
_cod_data_source_block Fecdpp_393K
_cod_depositor_comments 'Adding full bibliography for 1576072--1576077.cif.'
_cod_database_code 1576076
_shelx_shelxl_version_number 2018/3
_chemical_oxdiff_formula 'C24 H18 O4 N10 Fe B2 F8'
_shelx_space_group_comment
;
The symmetry employed for this shelxl refinement is uniquely defined
by the following loop, which should always be used as a source of
symmetry information in preference to the above space-group names.
They are only intended as comments.
;
_shelx_estimated_absorpt_t_max 0.787
_shelx_estimated_absorpt_t_min 0.418
_olex2_refinement_description
;
1. Fixed Uiso
 At 1.2 times of:
  All C(H) groups
2. Restrained distances
 O1-H1
 0.82 with sigma of 0.02
 O2-H2
 0.82 with sigma of 0.02
3. Others
 Fixed Sof: H1(0.5) H2(0.5)
4.a Aromatic/amide H refined with riding coordinates:
 C1(H1A), C2(H2A), C3(H3), C5(H5), C8(H8), C9(H9), C10(H10), C12(H12)
;
_olex2_submission_special_instructions 'No special instructions were received'
_oxdiff_exptl_absorpt_empirical_details
;
Empirical correction (ABSPACK) includes:
- Absorption correction using spherical harmonics
- Frame scaling
;
_oxdiff_exptl_absorpt_empirical_full_max 3.151
_oxdiff_exptl_absorpt_empirical_full_min 0.622

loop_
_space_group_symop_operation_xyz
'x, y, z'
'-x, y, -z+1/2'
'x+1/2, y+1/2, z'
'-x+1/2, y+1/2, -z+1/2'
'-x, -y, -z'
'x, -y, z-1/2'
'-x+1/2, -y+1/2, -z'
'x+1/2, -y+1/2, z-1/2'

loop_
_atom_site_label
_atom_site_type_symbol
_atom_site_fract_x
_atom_site_fract_y
_atom_site_fract_z
_atom_site_U_iso_or_equiv
_atom_site_adp_type
_atom_site_occupancy
_atom_site_site_symmetry_order
_atom_site_calc_flag
_atom_site_refinement_flags_posn
_atom_site_refinement_flags_adp
_atom_site_refinement_flags_occupancy
_atom_site_disorder_assembly
_atom_site_disorder_group
Fe1 Fe 0.500000 0.25785(3) 0.750000 0.0403(2) Uani 1 2 d S T P . .
O1 O 0.48255(19) 0.67812(14) 0.8434(3) 0.0646(7) Uani 1 1 d D . . . .
H1 H 0.483(5) 0.7266(14) 0.853(9) 0.06(2) Uiso 0.5 1 d D . P . .
O2 O 0.4872(2) -0.16048(14) 0.6427(3) 0.0713(8) Uani 1 1 d D . . . .
H2 H 0.495(7) -0.2088(18) 0.652(11) 0.10(3) Uiso 0.5 1 d D . P . .
N1 N 0.58460(16) 0.29603(14) 0.6444(3) 0.0468(6) Uani 1 1 d . . . . .
N2 N 0.59159(15) 0.37825(14) 0.6312(3) 0.0452(6) Uani 1 1 d . . . . .
N3 N 0.500000 0.38735(19) 0.750000 0.0409(7) Uani 1 2 d S T P . .
N4 N 0.40954(16) 0.22158(15) 0.5780(3) 0.0461(6) Uani 1 1 d . . . . .
N5 N 0.40263(15) 0.13946(14) 0.5610(2) 0.0448(6) Uani 1 1 d . . . . .
N6 N 0.500000 0.12997(18) 0.750000 0.0380(7) Uani 1 2 d S T P . .
C1 C 0.6342(2) 0.2645(2) 0.5817(4) 0.0586(9) Uani 1 1 d . . . . .
H1A H 0.642286 0.209326 0.574143 0.070 Uiso 1 1 calc R U . . .
C2 C 0.6725(2) 0.3242(2) 0.5285(4) 0.0670(10) Uani 1 1 d . . . . .
H2A H 0.709715 0.316852 0.480597 0.080 Uiso 1 1 calc R U . . .
C3 C 0.6441(2) 0.3957(2) 0.5613(4) 0.0577(9) Uani 1 1 d . . . . .
H3 H 0.658298 0.446994 0.539582 0.069 Uiso 1 1 calc R U . . .
C4 C 0.54555(17) 0.42821(16) 0.6882(3) 0.0408(6) Uani 1 1 d . . . . .
C5 C 0.54631(18) 0.51187(17) 0.6827(3) 0.0439(6) Uani 1 1 d . . . . .
H5 H 0.576533 0.539285 0.635913 0.053 Uiso 1 1 calc R U . . .
C6 C 0.500000 0.5527(2) 0.750000 0.0419(9) Uani 1 2 d S T P . .
C7 C 0.500000 0.6436(2) 0.750000 0.0456(9) Uani 1 2 d S T P . .
C8 C 0.3551(2) 0.2517(2) 0.4785(4) 0.0587(9) Uani 1 1 d . . . . .
H8 H 0.345614 0.306690 0.463971 0.070 Uiso 1 1 calc R U . . .
C9 C 0.3140(2) 0.1918(2) 0.3991(4) 0.0692(11) Uani 1 1 d . . . . .
H9 H 0.273675 0.198576 0.323263 0.083 Uiso 1 1 calc R U . . .
C10 C 0.3442(2) 0.1212(2) 0.4534(3) 0.0630(9) Uani 1 1 d . . . . .
H10 H 0.327988 0.069660 0.422824 0.076 Uiso 1 1 calc R U . . .
C11 C 0.45194(16) 0.08922(16) 0.6528(3) 0.0385(6) Uani 1 1 d . . . . .
C12 C 0.45149(18) 0.00586(17) 0.6462(3) 0.0440(7) Uani 1 1 d . . . . .
H12 H 0.419991 -0.021518 0.575111 0.053 Uiso 1 1 calc R U . . .
C13 C 0.500000 -0.0350(2) 0.750000 0.0437(9) Uani 1 2 d S T P . .
C14 C 0.500000 -0.1258(2) 0.750000 0.0467(10) Uani 1 2 d S T P . .
F1 F 0.7620(4) 0.5365(5) 0.6611(6) 0.264(5) Uani 1 1 d . . . . .
F2 F 0.7182(2) 0.5161(3) 0.8271(4) 0.1331(14) Uani 1 1 d . . . . .
F3 F 0.8374(2) 0.5729(2) 0.8509(4) 0.1312(14) Uani 1 1 d . . . . .
F4 F 0.7276(4) 0.6398(3) 0.7605(6) 0.198(3) Uani 1 1 d . . . . .
B1 B 0.7629(3) 0.5676(3) 0.7719(5) 0.0764(13) Uani 1 1 d . . . . .

loop_
_atom_site_aniso_label
_atom_site_aniso_U_11
_atom_site_aniso_U_22
_atom_site_aniso_U_33
_atom_site_aniso_U_23
_atom_site_aniso_U_13
_atom_site_aniso_U_12
Fe1 0.0519(4) 0.0150(3) 0.0500(4) 0.000 0.0059(3) 0.000
O1 0.0969(19) 0.0253(11) 0.0760(16) -0.0079(11) 0.0304(14) 0.0002(12)
O2 0.117(2) 0.0262(12) 0.0656(15) -0.0067(11) 0.0137(15) 0.0029(13)
N1 0.0588(15) 0.0227(12) 0.0585(15) -0.0021(10) 0.0142(12) 0.0049(10)
N2 0.0527(14) 0.0242(12) 0.0600(15) -0.0019(10) 0.0172(12) 0.0007(10)
N3 0.0483(18) 0.0197(15) 0.0544(19) 0.000 0.0128(15) 0.000
N4 0.0547(14) 0.0252(12) 0.0523(14) 0.0062(10) 0.0028(11) 0.0007(10)
N5 0.0534(14) 0.0272(12) 0.0458(13) 0.0018(10) -0.0014(11) -0.0013(10)
N6 0.0470(17) 0.0187(14) 0.0435(17) 0.000 0.0032(14) 0.000
C1 0.065(2) 0.0386(17) 0.072(2) -0.0082(15) 0.0189(18) 0.0125(15)
C2 0.067(2) 0.055(2) 0.089(3) -0.0067(19) 0.037(2) 0.0079(17)
C3 0.0598(19) 0.0431(18) 0.077(2) 0.0005(16) 0.0306(18) -0.0017(15)
C4 0.0458(15) 0.0231(13) 0.0518(15) -0.0004(11) 0.0094(12) 0.0000(11)
C5 0.0520(16) 0.0238(13) 0.0563(16) 0.0012(11) 0.0148(13) -0.0023(11)
C6 0.050(2) 0.0189(18) 0.052(2) 0.000 0.0057(17) 0.000
C7 0.049(2) 0.0229(19) 0.060(2) 0.000 0.0058(19) 0.000
C8 0.064(2) 0.0431(19) 0.062(2) 0.0173(14) 0.0024(17) 0.0099(14)
C9 0.067(2) 0.063(2) 0.060(2) 0.0119(18) -0.0156(17) 0.0012(18)
C10 0.070(2) 0.0471(19) 0.0562(19) 0.0015(15) -0.0124(16) -0.0082(16)
C11 0.0455(14) 0.0246(13) 0.0418(14) 0.0007(10) 0.0046(11) -0.0016(11)
C12 0.0532(16) 0.0250(13) 0.0491(15) -0.0030(11) 0.0048(13) -0.0030(12)
C13 0.055(2) 0.0214(18) 0.054(2) 0.000 0.0129(19) 0.000
C14 0.060(2) 0.0232(19) 0.055(2) 0.000 0.0110(19) 0.000
F1 0.316(8) 0.348(9) 0.176(5) -0.162(6) 0.149(6) -0.226(8)
F2 0.096(2) 0.162(4) 0.139(3) 0.059(3) 0.025(2) 0.001(2)
F3 0.105(2) 0.079(2) 0.179(4) 0.009(2) -0.019(2) -0.0129(17)
F4 0.222(5) 0.128(4) 0.204(5) 0.062(4) -0.021(4) 0.067(4)
B1 0.084(3) 0.069(3) 0.071(3) 0.004(2) 0.009(2) -0.004(3)

loop_
_atom_type_symbol
_atom_type_description
_atom_type_scat_dispersion_real
_atom_type_scat_dispersion_imag
_atom_type_scat_source
C C 0.0181 0.0091 'International Tables Vol C Tables 4.2.6.8 and 6.1.1.4'
H H 0.0000 0.0000 'International Tables Vol C Tables 4.2.6.8 and 6.1.1.4'
B B 0.0090 0.0039 'International Tables Vol C Tables 4.2.6.8 and 6.1.1.4'
F F 0.0727 0.0534 'International Tables Vol C Tables 4.2.6.8 and 6.1.1.4'
Fe Fe -1.1336 3.1974 'International Tables Vol C Tables 4.2.6.8 and 6.1.1.4'
N N 0.0311 0.0180 'International Tables Vol C Tables 4.2.6.8 and 6.1.1.4'
O O 0.0492 0.0322 'International Tables Vol C Tables 4.2.6.8 and 6.1.1.4'

loop_
_exptl_crystal_face_index_h
_exptl_crystal_face_index_k
_exptl_crystal_face_index_l
_exptl_crystal_face_perp_dist
-6 0 7 0.0272
8 -5 3 0.1054
7 0 -6 0.0433
-8 5 -2 0.1127
1 6 5 0.0521
-5 -7 5 0.0391
-2 -8 -4 0.0601
5 7 -5 0.0397
-3 7 5 0.0270
3 -7 -5 0.0264
-5 4 6 0.0246
-10 1 -2 0.1047
10 -1 2 0.1047

loop_
_geom_angle_atom_site_label_1
_geom_angle_atom_site_label_2
_geom_angle_atom_site_label_3
_geom_angle
_geom_angle_site_symmetry_1
_geom_angle_site_symmetry_3
_geom_angle_publ_flag
N1 Fe1 N1 146.02(13) . 2_656 ?
N1 Fe1 N4 94.75(10) . 2_656 ?
N1 Fe1 N4 94.53(10) 2_656 2_656 ?
N1 Fe1 N4 94.75(10) 2_656 . ?
N1 Fe1 N4 94.53(10) . . ?
N3 Fe1 N1 73.01(6) . . ?
N3 Fe1 N1 73.01(6) . 2_656 ?
N3 Fe1 N4 106.07(7) . . ?
N3 Fe1 N4 106.07(7) . 2_656 ?
N4 Fe1 N4 147.86(13) . 2_656 ?
N6 Fe1 N1 106.99(6) . 2_656 ?
N6 Fe1 N1 106.99(6) . . ?
N6 Fe1 N3 180.0 . . ?
N6 Fe1 N4 73.93(7) . . ?
N6 Fe1 N4 73.93(7) . 2_656 ?
N2 N1 Fe1 115.60(18) . . ?
C1 N1 Fe1 139.8(2) . . ?
C1 N1 N2 104.6(3) . . ?
N1 N2 C4 117.8(2) . . ?
C3 N2 N1 111.0(3) . . ?
C3 N2 C4 131.2(3) . . ?
C4 N3 Fe1 120.40(17) 2_656 . ?
C4 N3 Fe1 120.40(16) . . ?
C4 N3 C4 119.2(3) 2_656 . ?
N5 N4 Fe1 113.92(17) . . ?
C8 N4 Fe1 141.7(2) . . ?
C8 N4 N5 104.3(3) . . ?
N4 N5 C11 118.7(2) . . ?
C10 N5 N4 110.7(3) . . ?
C10 N5 C11 130.5(3) . . ?
C11 N6 Fe1 120.37(16) . . ?
C11 N6 Fe1 120.38(16) 2_656 . ?
C11 N6 C11 119.3(3) . 2_656 ?
N1 C1 C2 111.5(3) . . ?
C3 C2 C1 105.7(3) . . ?
N2 C3 C2 107.2(3) . . ?
N3 C4 N2 113.2(2) . . ?
N3 C4 C5 122.7(3) . . ?
C5 C4 N2 124.1(3) . . ?
C6 C5 C4 116.9(3) . . ?
C5 C6 C5 121.5(4) 2_656 . ?
C5 C6 C7 119.24(18) . . ?
C5 C6 C7 119.24(18) 2_656 . ?
O1 C7 O1 125.7(4) . 2_656 ?
O1 C7 C6 117.13(19) . . ?
O1 C7 C6 117.14(19) 2_656 . ?
N4 C8 C9 111.7(3) . . ?
C10 C9 C8 106.2(3) . . ?
C9 C10 N5 107.0(3) . . ?
N6 C11 N5 113.0(2) . . ?
N6 C11 C12 122.6(3) . . ?
C12 C11 N5 124.4(2) . . ?
C11 C12 C13 117.0(3) . . ?
C12 C13 C12 121.4(4) 2_656 . ?
C12 C13 C14 119.29(18) . . ?
C12 C13 C14 119.29(18) 2_656 . ?
O2 C14 O2 125.3(4) 2_656 . ?
O2 C14 C13 117.4(2) 2_656 . ?
O2 C14 C13 117.4(2) . . ?
F1 B1 F2 105.7(5) . . ?
F1 B1 F3 112.5(6) . . ?
F1 B1 F4 112.2(6) . . ?
F3 B1 F2 109.0(4) . . ?
F4 B1 F2 107.3(5) . . ?
F4 B1 F3 109.9(5) . . ?

loop_
_geom_bond_atom_site_label_1
_geom_bond_atom_site_label_2
_geom_bond_distance
_geom_bond_site_symmetry_2
_geom_bond_publ_flag
Fe1 N1 2.162(3) . ?
Fe1 N1 2.162(3) 2_656 ?
Fe1 N3 2.143(3) . ?
Fe1 N4 2.168(3) 2_656 ?
Fe1 N4 2.168(3) . ?
Fe1 N6 2.116(3) . ?
O1 C7 1.253(3) . ?
O2 C14 1.250(3) . ?
N1 N2 1.377(3) . ?
N1 C1 1.326(4) . ?
N2 C3 1.349(4) . ?
N2 C4 1.394(4) . ?
N3 C4 1.336(3) 2_656 ?
N3 C4 1.336(3) . ?
N4 N5 1.372(3) . ?
N4 C8 1.323(4) . ?
N5 C10 1.355(4) . ?
N5 C11 1.396(4) . ?
N6 C11 1.334(3) 2_656 ?
N6 C11 1.334(3) . ?
C1 C2 1.392(6) . ?
C2 C3 1.361(5) . ?
C4 C5 1.386(4) . ?
C5 C6 1.385(3) . ?
C6 C7 1.504(5) . ?
C8 C9 1.378(5) . ?
C9 C10 1.348(5) . ?
C11 C12 1.381(4) . ?
C12 C13 1.383(3) . ?
C13 C14 1.502(5) . ?
F1 B1 1.287(7) . ?
F2 B1 1.383(7) . ?
F3 B1 1.351(6) . ?
F4 B1 1.334(7) . ?

loop_
_exptl_oxdiff_crystal_face_indexfrac_h
_exptl_oxdiff_crystal_face_indexfrac_k
_exptl_oxdiff_crystal_face_indexfrac_l
_exptl_oxdiff_crystal_face_x
_exptl_oxdiff_crystal_face_y
_exptl_oxdiff_crystal_face_z
-6.1687 -0.3240 6.5782 -0.0707 -0.2995 0.9515
7.8404 -4.5150 2.6446 0.2129 0.8840 0.4163
6.5845 0.1022 -6.4773 0.0816 0.3445 -0.9352
-8.3987 4.5164 -2.1178 -0.2201 -0.9142 -0.3403
0.8034 6.3461 5.2517 -0.7415 0.1773 0.6471
-4.8352 -7.0653 4.9157 0.5689 -0.1377 0.8108
-1.6299 -7.5474 -4.4039 0.8380 -0.2007 -0.5075
4.8962 7.4575 -4.6222 -0.6140 0.1485 -0.7752
-2.5596 7.0724 5.2086 -0.7553 -0.1407 0.6402
2.5596 -7.0724 -5.2086 0.7553 0.1407 -0.6402
-5.4172 3.8593 6.2132 -0.4504 -0.3107 0.8370
-9.5704 1.3725 -1.8941 0.0759 -0.9627 -0.2596
9.5704 -1.3725 1.8941 -0.0759 0.9627 0.2596
